data_4032750
loop_
_publ_author_name
'Sakamoto, Youichi'
'Suzuki, Toshiyasu'

_publ_section_title
;
 Perfluorinated and Half-Fluorinated Rubrenes: Synthesis and Crystal
 Packing Arrangements.
;
_journal_issue 15
_journal_name_full 'The Journal of organic chemistry'
_journal_page_first 8111
_journal_page_last 8116
_journal_paper_doi 10.1021/acs.joc.7b01383
_journal_volume 82
_journal_year 2017
_chemical_formula_moiety 'C42 F28 '
_chemical_formula_sum 'C42 F28'
_chemical_formula_weight 1036.42
_space_group_IT_number 14
_symmetry_cell_setting monoclinic
_symmetry_Int_Tables_number 14
_symmetry_space_group_name_Hall '-P 2ybc'
_symmetry_space_group_name_H-M 'P 1 21/c 1'
_cell_angle_alpha 90.0000
_cell_angle_beta 90.408(8)
_cell_angle_gamma 90.0000
_cell_formula_units_Z 2
_cell_length_a 8.9017(17)
_cell_length_b 10.527(2)
_cell_length_c 17.992(4)
_cell_measurement_reflns_used 6881
_cell_measurement_temperature 173
_cell_measurement_theta_max 27.5
_cell_measurement_theta_min 3.2
_cell_volume 1686.0(6)
_computing_cell_refinement CrystalClear
_computing_data_collection CrystalClear
_computing_data_reduction CrystalStructure
_computing_publication_material 'CrystalStructure 3.8'
_computing_structure_refinement CRYSTALS
_computing_structure_solution SIR92
_diffrn_ambient_temperature 173
_diffrn_detector_area_resol_mean 7.31
_diffrn_measured_fraction_theta_full 0.993
_diffrn_measured_fraction_theta_max 0.993
_diffrn_measurement_device_type 'Rigaku Mercury'
_diffrn_measurement_method \w
_diffrn_radiation_type 'Mo K\a'
_diffrn_radiation_wavelength 0.71070
_diffrn_reflns_av_R_equivalents 0.021
_diffrn_reflns_limit_h_max 9
_diffrn_reflns_limit_h_min -11
_diffrn_reflns_limit_k_max 13
_diffrn_reflns_limit_k_min -13
_diffrn_reflns_limit_l_max 23
_diffrn_reflns_limit_l_min -20
_diffrn_reflns_number 16183
_diffrn_reflns_theta_full 27.51
_diffrn_reflns_theta_max 27.51
_exptl_absorpt_coefficient_mu 0.228
_exptl_absorpt_correction_type none
_exptl_crystal_colour orange
_exptl_crystal_density_diffrn 2.041
_exptl_crystal_density_method 'not measured'
_exptl_crystal_description block
_exptl_crystal_F_000 1008.00
_exptl_crystal_size_max 0.20
_exptl_crystal_size_mid 0.20
_exptl_crystal_size_min 0.20
_refine_diff_density_max 1.08
_refine_diff_density_min -1.29
_refine_ls_extinction_method none
_refine_ls_goodness_of_fit_ref 0.847
_refine_ls_number_parameters 316
_refine_ls_number_reflns 13223
_refine_ls_R_factor_gt 0.0450
_refine_ls_shift/su_max 0.0000
_refine_ls_structure_factor_coef Fsqd
_refine_ls_weighting_details 'w = 1/[0.0010Fo^2^ + 3.0000\s(Fo^2^) + 0.5000]/(4Fo^2^)'
_refine_ls_weighting_scheme calc
_refine_ls_wR_factor_ref 0.0979
_reflns_number_gt 13157
_reflns_number_total 3846
_reflns_threshold_expression F^2^>2.0\s(F^2^)
_cod_data_source_file jo7b01383_si_002.cif
_cod_data_source_block '__PF-Rub3'
_cod_original_cell_volume 1685.9(6)
_cod_original_formula_sum 'C42 F28 '
_cod_database_code 4032750

loop_
_symmetry_equiv_pos_site_id
_symmetry_equiv_pos_as_xyz
1 +X,+Y,+Z
2 -X,1/2+Y,1/2-Z
3 -X,-Y,-Z
4 +X,1/2-Y,1/2+Z

loop_
_atom_site_label
_atom_site_type_symbol
_atom_site_fract_x
_atom_site_fract_y
_atom_site_fract_z
_atom_site_U_iso_or_equiv
_atom_site_adp_type
_atom_site_occupancy
_atom_site_symmetry_multiplicity
_atom_site_calc_flag
F(1) F 0.40305(7) -0.21980(6) 0.61316(4) 0.03422(19) Uani 1.00 1 d
F(2) F -0.25533(6) -0.31855(6) 0.39391(4) 0.03331(19) Uani 1.00 1 d
F(3) F 0.02752(7) -0.41185(6) 0.40196(4) 0.0407(2) Uani 1.00 1 d
F(4) F -0.39952(6) -0.10813(7) 0.48484(4) 0.03432(19) Uani 1.00 1 d
F(5) F -0.17248(6) 0.10519(6) 0.28477(4) 0.03163(19) Uani 1.00 1 d
F(6) F 0.23808(7) -0.55243(6) 0.46333(4) 0.0371(2) Uani 1.00 1 d
F(7) F 0.13715(6) -0.04849(6) 0.31956(4) 0.03391(19) Uani 1.00 1 d
F(8) F -0.60132(7) -0.14497(7) 0.24424(4) 0.0407(2) Uani 1.00 1 d
F(9) F -0.32144(7) -0.36684(7) 0.25050(4) 0.0426(2) Uani 1.00 1 d
F(10) F -0.38270(7) 0.01135(7) 0.19140(4) 0.0398(2) Uani 1.00 1 d
F(11) F 0.42763(7) -0.45530(6) 0.56722(4) 0.03484(19) Uani 1.00 1 d
F(12) F -0.14920(8) -0.26722(8) 0.14094(4) 0.0497(2) Uani 1.00 1 d
F(13) F -0.60926(7) -0.20222(7) 0.39101(4) 0.0421(2) Uani 1.00 1 d
F(14) F 0.08303(7) -0.10951(7) 0.17673(4) 0.0438(2) Uani 1.00 1 d
C(15) C -0.18521(11) 0.17792(10) 0.46508(6) 0.0229(2) Uani 1.00 1 d
C(16) C 0.22256(11) -0.43060(11) 0.48435(7) 0.0274(3) Uani 1.00 1 d
C(17) C -0.04468(10) -0.02362(10) 0.46895(6) 0.0215(2) Uani 1.00 1 d
C(18) C 0.31933(11) -0.38074(11) 0.53889(6) 0.0260(3) Uani 1.00 1 d
C(19) C -0.01170(11) -0.14640(10) 0.43918(6) 0.0222(2) Uani 1.00 1 d
C(20) C -0.27755(10) -0.00079(10) 0.38730(6) 0.0214(2) Uani 1.00 1 d
C(21) C -0.16405(11) 0.05345(10) 0.44013(6) 0.0215(2) Uani 1.00 1 d
C(22) C -0.28014(11) 0.02805(11) 0.31207(6) 0.0234(2) Uani 1.00 1 d
C(23) C 0.30243(11) -0.26042(11) 0.56210(6) 0.0252(3) Uani 1.00 1 d
C(24) C 0.02518(11) -0.13009(10) 0.30358(7) 0.0242(2) Uani 1.00 1 d
C(25) C -0.00298(12) -0.15889(12) 0.23039(7) 0.0297(3) Uani 1.00 1 d
C(26) C -0.50218(11) -0.12471(11) 0.36497(7) 0.0275(3) Uani 1.00 1 d
C(27) C 0.09097(10) -0.22770(10) 0.47563(6) 0.0228(2) Uani 1.00 1 d
C(28) C -0.05775(10) -0.18062(10) 0.36144(6) 0.0225(2) Uani 1.00 1 d
C(29) C -0.49852(11) -0.09591(11) 0.29075(7) 0.0282(3) Uani 1.00 1 d
C(30) C 0.11583(11) -0.35622(11) 0.45366(7) 0.0260(3) Uani 1.00 1 d
C(31) C -0.12001(13) -0.23916(12) 0.21212(7) 0.0322(3) Uani 1.00 1 d
C(32) C -0.39350(11) -0.07703(11) 0.41250(6) 0.0250(3) Uani 1.00 1 d
C(33) C -0.17164(11) -0.26373(10) 0.34051(6) 0.0237(2) Uani 1.00 1 d
C(34) C -0.38728(11) -0.01804(11) 0.26374(6) 0.0269(3) Uani 1.00 1 d
C(35) C -0.20476(11) -0.29108(11) 0.26807(7) 0.0285(3) Uani 1.00 1 d

loop_
_atom_site_aniso_label
_atom_site_aniso_U_11
_atom_site_aniso_U_22
_atom_site_aniso_U_33
_atom_site_aniso_U_12
_atom_site_aniso_U_13
_atom_site_aniso_U_23
F(1) 0.0375(3) 0.0336(4) 0.0313(4) 0.0081(2) -0.0162(2) -0.0064(3)
F(2) 0.0304(3) 0.0305(4) 0.0391(4) -0.0072(2) 0.0017(2) 0.0027(3)
F(3) 0.0478(3) 0.0251(4) 0.0487(5) 0.0027(3) -0.0238(3) -0.0092(3)
F(4) 0.0348(3) 0.0436(4) 0.0246(4) -0.0046(2) 0.0027(2) 0.0044(3)
F(5) 0.0328(3) 0.0325(4) 0.0296(4) -0.0073(2) -0.0007(2) 0.0053(3)
F(6) 0.0462(3) 0.0232(3) 0.0416(4) 0.0061(2) -0.0089(3) -0.0031(3)
F(7) 0.0289(3) 0.0295(3) 0.0433(4) -0.0060(2) 0.0030(2) 0.0023(3)
F(8) 0.0288(3) 0.0539(5) 0.0393(4) -0.0056(3) -0.0099(2) -0.0161(3)
F(9) 0.0361(3) 0.0382(4) 0.0532(5) -0.0021(2) -0.0167(3) -0.0177(3)
F(10) 0.0437(3) 0.0551(5) 0.0207(4) -0.0012(3) -0.0064(2) -0.0000(3)
F(11) 0.0382(3) 0.0302(4) 0.0359(4) 0.0121(2) -0.0111(2) -0.0004(3)
F(12) 0.0687(4) 0.0549(5) 0.0252(4) 0.0167(3) -0.0144(3) -0.0113(3)
F(13) 0.0288(3) 0.0490(4) 0.0485(5) -0.0154(3) 0.0047(3) -0.0001(3)
F(14) 0.0496(4) 0.0518(5) 0.0301(4) 0.0120(3) 0.0137(3) 0.0124(3)
C(15) 0.0245(5) 0.0229(6) 0.0211(6) -0.0005(4) -0.0010(4) 0.0022(4)
C(16) 0.0321(6) 0.0199(6) 0.0302(7) 0.0014(4) 0.0006(4) -0.0015(5)
C(17) 0.0206(5) 0.0218(6) 0.0222(6) -0.0019(4) 0.0006(4) -0.0002(4)
C(18) 0.0250(5) 0.0272(6) 0.0257(7) 0.0058(4) -0.0010(4) 0.0024(5)
C(19) 0.0226(5) 0.0229(6) 0.0211(6) -0.0040(4) -0.0007(4) 0.0010(4)
C(20) 0.0208(5) 0.0222(6) 0.0213(6) 0.0024(4) -0.0029(4) -0.0008(4)
C(21) 0.0220(5) 0.0243(6) 0.0182(6) -0.0024(4) -0.0007(4) 0.0013(4)
C(22) 0.0214(5) 0.0249(6) 0.0238(6) -0.0002(4) -0.0004(4) 0.0009(4)
C(23) 0.0238(5) 0.0298(6) 0.0219(6) 0.0010(4) -0.0033(4) -0.0015(5)
C(24) 0.0227(5) 0.0222(6) 0.0277(6) 0.0011(4) -0.0016(4) -0.0002(5)
C(25) 0.0313(5) 0.0318(7) 0.0261(7) 0.0110(4) 0.0038(4) 0.0050(5)
C(26) 0.0180(5) 0.0305(6) 0.0340(7) -0.0032(4) 0.0023(4) -0.0020(5)
C(27) 0.0224(5) 0.0220(6) 0.0240(6) -0.0013(4) -0.0007(4) -0.0007(4)
C(28) 0.0233(5) 0.0209(5) 0.0232(6) 0.0030(4) -0.0027(4) -0.0022(4)
C(29) 0.0187(5) 0.0334(6) 0.0323(7) -0.0004(4) -0.0055(4) -0.0100(5)
C(30) 0.0299(5) 0.0227(6) 0.0254(6) -0.0013(4) -0.0060(4) -0.0017(5)
C(31) 0.0408(6) 0.0345(7) 0.0211(6) 0.0147(5) -0.0084(4) -0.0069(5)
C(32) 0.0262(5) 0.0281(6) 0.0207(6) 0.0012(4) 0.0012(4) 0.0008(5)
C(33) 0.0236(5) 0.0207(5) 0.0270(6) 0.0013(4) -0.0004(4) -0.0004(5)
C(34) 0.0278(5) 0.0330(7) 0.0198(6) 0.0071(4) -0.0027(4) -0.0014(5)
C(35) 0.0259(5) 0.0251(6) 0.0344(7) 0.0022(4) -0.0089(4) -0.0089(5)

loop_
_atom_type_symbol
_atom_type_description
_atom_type_scat_dispersion_real
_atom_type_scat_dispersion_imag
_atom_type_scat_source
C C 0.003 0.002
;
International Tables for Crystallography
(1992, Vol. C, Tables 4.2.6.8 and 6.1.1.4)
;
F F 0.017 0.010
;
International Tables for Crystallography
(1992, Vol. C, Tables 4.2.6.8 and 6.1.1.4)
;

loop_
_geom_angle_atom_site_label_1
_geom_angle_atom_site_label_2
_geom_angle_atom_site_label_3
_geom_angle
_geom_angle_publ_flag
F(6) C(16) C(18) 119.3(1) yes
F(6) C(16) C(30) 120.9(1) yes
C(18) C(16) C(30) 119.8(1) yes
C(19) C(17) C(21) 122.03(9) yes
C(19) C(17) C(17) 118.95(9) yes
C(21) C(17) C(17) 119.01(9) yes
F(11) C(18) C(16) 118.88(9) yes
F(11) C(18) C(23) 121.1(1) yes
C(16) C(18) C(23) 120.1(1) yes
C(17) C(19) C(27) 120.55(9) yes
C(17) C(19) C(28) 120.74(9) yes
C(27) C(19) C(28) 117.40(9) yes
C(21) C(20) C(22) 122.89(9) yes
C(21) C(20) C(32) 120.96(9) yes
C(22) C(20) C(32) 116.01(9) yes
C(15) C(21) C(17) 121.08(9) yes
C(15) C(21) C(20) 118.03(9) yes
C(17) C(21) C(20) 120.68(9) yes
F(5) C(22) C(20) 118.64(9) yes
F(5) C(22) C(34) 118.22(9) yes
C(20) C(22) C(34) 123.1(1) yes
F(7) C(24) C(25) 118.4(1) yes
F(7) C(24) C(28) 118.82(9) yes
C(25) C(24) C(28) 122.7(1) yes
F(14) C(25) C(24) 120.2(1) yes
F(14) C(25) C(31) 120.0(1) yes
C(24) C(25) C(31) 119.8(1) yes
F(13) C(26) C(29) 119.8(1) yes
F(13) C(26) C(32) 120.1(1) yes
C(29) C(26) C(32) 120.1(1) yes
C(19) C(27) C(30) 123.21(9) yes
C(19) C(28) C(24) 117.71(9) yes
C(19) C(28) C(33) 126.77(9) yes
C(24) C(28) C(33) 115.44(9) yes
F(8) C(29) C(26) 120.2(1) yes
F(8) C(29) C(34) 119.9(1) yes
C(26) C(29) C(34) 119.9(1) yes
F(3) C(30) C(16) 115.9(1) yes
F(3) C(30) C(27) 120.8(1) yes
C(16) C(30) C(27) 123.2(1) yes
F(12) C(31) C(25) 120.3(1) yes
F(12) C(31) C(35) 120.6(1) yes
C(25) C(31) C(35) 119.1(1) yes
F(4) C(32) C(20) 119.53(9) yes
F(4) C(32) C(26) 118.60(9) yes
C(20) C(32) C(26) 121.9(1) yes
F(2) C(33) C(28) 118.81(9) yes
F(2) C(33) C(35) 118.23(9) yes
C(28) C(33) C(35) 123.0(1) yes
F(10) C(34) C(22) 120.5(1) yes
F(10) C(34) C(29) 120.5(1) yes
C(22) C(34) C(29) 119.0(1) yes
F(9) C(35) C(31) 119.3(1) yes
F(9) C(35) C(33) 120.7(1) yes
C(31) C(35) C(33) 119.9(1) yes
F(6) C(16) C(18) 119.3(1) yes
F(6) C(16) C(30) 120.9(1) yes
C(18) C(16) C(30) 119.8(1) yes
C(17) C(17) C(19) 118.95(9) yes
C(17) C(17) C(21) 119.01(9) yes
C(19) C(17) C(21) 122.03(9) yes
F(11) C(18) C(16) 118.88(9) yes
F(11) C(18) C(23) 121.1(1) yes
C(16) C(18) C(23) 120.1(1) yes
C(17) C(19) C(27) 120.55(9) yes
C(17) C(19) C(28) 120.74(9) yes
C(27) C(19) C(28) 117.40(9) yes
C(21) C(20) C(22) 122.89(9) yes
C(21) C(20) C(32) 120.96(9) yes
C(22) C(20) C(32) 116.01(9) yes
C(15) C(21) C(17) 121.08(9) yes
C(15) C(21) C(20) 118.03(9) yes
C(17) C(21) C(20) 120.68(9) yes
F(5) C(22) C(20) 118.64(9) yes
F(5) C(22) C(34) 118.22(9) yes
C(20) C(22) C(34) 123.1(1) yes
F(1) C(23) C(18) 115.84(9) yes
F(7) C(24) C(25) 118.4(1) yes
F(7) C(24) C(28) 118.82(9) yes
C(25) C(24) C(28) 122.7(1) yes
F(14) C(25) C(24) 120.2(1) yes
F(14) C(25) C(31) 120.0(1) yes
C(24) C(25) C(31) 119.8(1) yes
F(13) C(26) C(29) 119.8(1) yes
F(13) C(26) C(32) 120.1(1) yes
C(29) C(26) C(32) 120.1(1) yes
C(19) C(27) C(30) 123.21(9) yes
C(19) C(28) C(24) 117.71(9) yes
C(19) C(28) C(33) 126.77(9) yes
C(24) C(28) C(33) 115.44(9) yes
F(8) C(29) C(26) 120.2(1) yes
F(8) C(29) C(34) 119.9(1) yes
C(26) C(29) C(34) 119.9(1) yes
F(3) C(30) C(16) 115.9(1) yes
F(3) C(30) C(27) 120.8(1) yes
C(16) C(30) C(27) 123.2(1) yes
F(12) C(31) C(25) 120.3(1) yes
F(12) C(31) C(35) 120.6(1) yes
C(25) C(31) C(35) 119.1(1) yes
F(4) C(32) C(20) 119.53(9) yes
F(4) C(32) C(26) 118.60(9) yes
C(20) C(32) C(26) 121.9(1) yes
F(2) C(33) C(28) 118.81(9) yes
F(2) C(33) C(35) 118.23(9) yes
C(28) C(33) C(35) 123.0(1) yes
F(10) C(34) C(22) 120.5(1) yes
F(10) C(34) C(29) 120.5(1) yes
C(22) C(34) C(29) 119.0(1) yes
F(9) C(35) C(31) 119.3(1) yes
F(9) C(35) C(33) 120.7(1) yes
C(31) C(35) C(33) 119.9(1) yes

loop_
_geom_bond_atom_site_label_1
_geom_bond_atom_site_label_2
_geom_bond_distance
_geom_bond_publ_flag
F(1) C(23) 1.348(1) yes
F(2) C(33) 1.350(1) yes
F(3) C(30) 1.347(1) yes
F(4) C(32) 1.344(1) yes
F(5) C(22) 1.351(1) yes
F(6) C(16) 1.344(1) yes
F(7) C(24) 1.345(1) yes
F(8) C(29) 1.339(1) yes
F(9) C(35) 1.345(1) yes
F(10) C(34) 1.339(1) yes
F(11) C(18) 1.341(1) yes
F(12) C(31) 1.338(1) yes
F(13) C(26) 1.342(1) yes
F(14) C(25) 1.341(1) yes
C(15) C(21) 1.398(2) yes
C(16) C(18) 1.403(2) yes
C(16) C(30) 1.347(2) yes
C(17) C(19) 1.430(2) yes
C(17) C(21) 1.431(1) yes
C(18) C(23) 1.342(2) yes
C(19) C(27) 1.410(1) yes
C(19) C(28) 1.499(2) yes
C(20) C(21) 1.496(1) yes
C(20) C(22) 1.387(2) yes
C(20) C(32) 1.386(1) yes
C(22) C(34) 1.375(1) yes
C(24) C(25) 1.373(2) yes
C(24) C(28) 1.387(2) yes
C(25) C(31) 1.379(2) yes
C(26) C(29) 1.370(2) yes
C(26) C(32) 1.381(2) yes
C(27) C(30) 1.427(2) yes
C(28) C(33) 1.389(1) yes
C(29) C(34) 1.377(2) yes
C(31) C(35) 1.376(2) yes
C(33) C(35) 1.365(2) yes
F(1) C(23) 1.348(1) yes
F(2) C(33) 1.350(1) yes
F(3) C(30) 1.347(1) yes
F(4) C(32) 1.344(1) yes
F(5) C(22) 1.351(1) yes
F(6) C(16) 1.344(1) yes
F(7) C(24) 1.345(1) yes
F(8) C(29) 1.339(1) yes
F(9) C(35) 1.345(1) yes
F(10) C(34) 1.339(1) yes
F(11) C(18) 1.341(1) yes
F(12) C(31) 1.338(1) yes
F(13) C(26) 1.342(1) yes
F(14) C(25) 1.341(1) yes
C(15) C(21) 1.398(2) yes
C(16) C(18) 1.403(2) yes
C(16) C(30) 1.347(2) yes
C(17) C(19) 1.430(2) yes
C(17) C(21) 1.431(1) yes
C(18) C(23) 1.342(2) yes
C(19) C(27) 1.410(1) yes
C(19) C(28) 1.499(2) yes
C(20) C(21) 1.496(1) yes
C(20) C(22) 1.387(2) yes
C(20) C(32) 1.386(1) yes
C(22) C(34) 1.375(1) yes
C(24) C(25) 1.373(2) yes
C(24) C(28) 1.387(2) yes
C(25) C(31) 1.379(2) yes
C(26) C(29) 1.370(2) yes
C(26) C(32) 1.381(2) yes
C(27) C(30) 1.427(2) yes
C(28) C(33) 1.389(1) yes
C(29) C(34) 1.377(2) yes
C(31) C(35) 1.376(2) yes
C(33) C(35) 1.365(2) yes
